data_4322612
loop_
_publ_author_name
'Ulrich Englich'
'Scott Chadwick'
'Karin Ruhlandt-Senge'

_publ_section_title
;
 Sodium and Potassium Triisopropylbenzenethiolates: Influence on
 Solid-State Structure by Metal and Donor
;
_journal_name_full 'Inorganic Chemistry'
_journal_page_first 283
_journal_page_last 293
_journal_paper_doi 10.1021/ic970769l
_journal_volume 37
_journal_year 1998
_chemical_formula_sum 'C21 H39 N2 Na S'
_chemical_formula_weight 374.59
_space_group_IT_number 61
_symmetry_cell_setting orthorhombic
_symmetry_space_group_name_Hall '-P 2ac 2ab'
_symmetry_space_group_name_H-M 'P b c a'
_atom_sites_solution_hydrogens geom
_atom_sites_solution_primary direct
_atom_sites_solution_secondary difmap
_audit_creation_method SHELXL
_cell_angle_alpha 90.00
_cell_angle_beta 90.00
_cell_angle_gamma 90.00
_cell_formula_units_Z 8
_cell_length_a 9.27020(10)
_cell_length_b 20.1017(2)
_cell_length_c 25.9256(4)
_cell_measurement_reflns_used 5390
_cell_measurement_temperature 150(2)
_cell_volume 4831.15(10)
_computing_cell_refinement 'Siemens SMART'
_computing_data_collection 'Siemens SMART'
_computing_data_reduction 'Siemens SAINT'
_computing_molecular_graphics 'Siemens SHELXTL'
_computing_publication_material 'Siemens SHELXTL'
_computing_structure_refinement 'SHELXL-93 (Sheldrick, 1993)'
_computing_structure_solution 'SHELXS-86 (Sheldrick, 1990)'
_diffrn_ambient_temperature 150(2)
_diffrn_measurement_device 'Siemens SMART CCD'
_diffrn_measurement_method \w
_diffrn_radiation_monochromator graphite
_diffrn_radiation_source 'fine-focus sealed tube'
_diffrn_radiation_type MoK\a
_diffrn_radiation_wavelength 0.71073
_diffrn_reflns_av_R_equivalents 0.0491
_diffrn_reflns_av_sigmaI/netI 0.0596
_diffrn_reflns_limit_h_max 7
_diffrn_reflns_limit_h_min -12
_diffrn_reflns_limit_k_max 24
_diffrn_reflns_limit_k_min -22
_diffrn_reflns_limit_l_max 34
_diffrn_reflns_limit_l_min -9
_diffrn_reflns_number 16364
_diffrn_reflns_theta_max 28.20
_diffrn_reflns_theta_min 1.57
_diffrn_standards_decay_% No
_exptl_absorpt_coefficient_mu 0.158
_exptl_absorpt_correction_T_max 0.93
_exptl_absorpt_correction_T_min 0.65
_exptl_absorpt_correction_type SADABS
_exptl_crystal_colour colorless
_exptl_crystal_density_diffrn 1.030
_exptl_crystal_description stick
_exptl_crystal_F_000 1648
_exptl_crystal_size_max 0.60
_exptl_crystal_size_mid 0.20
_exptl_crystal_size_min 0.02
_refine_diff_density_max 0.399
_refine_diff_density_min -0.235
_refine_diff_density_rms 0.044
_refine_ls_extinction_coef 0.0010(3)
_refine_ls_extinction_expression Fc^*^=kFc[1+0.001xFc^2^\l^3^/sin(2\q)]^-1/4^
_refine_ls_extinction_method SHELXL
_refine_ls_goodness_of_fit_all 1.053
_refine_ls_goodness_of_fit_obs 1.140
_refine_ls_hydrogen_treatment riding
_refine_ls_matrix_type full
_refine_ls_number_parameters 227
_refine_ls_number_reflns 5032
_refine_ls_number_restraints 0
_refine_ls_restrained_S_all 1.053
_refine_ls_restrained_S_obs 1.140
_refine_ls_R_factor_all 0.1125
_refine_ls_R_factor_obs 0.0637
_refine_ls_shift/esd_max 0.000
_refine_ls_shift/esd_mean 0.000
_refine_ls_structure_factor_coef Fsqd
_refine_ls_weighting_details 'w=1/[\s^2^(Fo^2^)+(0.0430P)^2^+2.8288P] where P=(Fo^2^+2Fc^2^)/3'
_refine_ls_weighting_scheme calc
_refine_ls_wR_factor_all 0.1350
_refine_ls_wR_factor_obs 0.1171
_reflns_number_observed 3292
_reflns_number_total 5032
_reflns_observed_criterion >2sigma(I)
_cod_data_source_file ic970769l_3.cif
_cod_data_source_block ube016
_cod_depositor_comments
;
The following automatic conversions were performed:

'_refine_ls_weighting_scheme' value 'calc
w=1/[\s^2^(Fo^2^)+(0.0430P)^2^+2.8288P] where P=(Fo^2^+2Fc^2^)/3' was
changed to 'calc'. New tag '_refine_ls_weighting_details' was
created. The value of the new tag was set to
'w=1/[\s^2^(Fo^2^)+(0.0430P)^2^+2.8288P] where P=(Fo^2^+2Fc^2^)/3'.

Automatic conversion script
Id: cif_fix_values 3143 2015-03-26 13:38:13Z robertas 
;
_cod_database_code 4322612

loop_
_symmetry_equiv_pos_as_xyz
'x, y, z'
'-x+1/2, -y, z+1/2'
'-x, y+1/2, -z+1/2'
'x+1/2, -y+1/2, -z'
'-x, -y, -z'
'x-1/2, y, -z-1/2'
'x, -y-1/2, z-1/2'
'-x-1/2, y-1/2, z'

loop_
_atom_site_aniso_label
_atom_site_aniso_U_11
_atom_site_aniso_U_22
_atom_site_aniso_U_33
_atom_site_aniso_U_23
_atom_site_aniso_U_13
_atom_site_aniso_U_12
Na1 0.0343(6) 0.0395(6) 0.0275(4) 0.0000(4) 0.0004(4) -0.0040(5)
S1 0.0378(4) 0.0623(5) 0.0303(3) -0.0149(3) 0.0078(3) -0.0130(4)
C1 0.0205(15) 0.0416(15) 0.0268(10) -0.0057(9) 0.0017(9) 0.0000(11)
C2 0.0268(15) 0.0344(14) 0.0273(10) 0.0001(9) 0.0023(9) 0.0033(11)
C3 0.043(2) 0.0258(13) 0.0331(11) -0.0001(9) -0.0002(10) 0.0012(12)
C4 0.046(2) 0.0335(14) 0.0300(11) -0.0016(9) -0.0049(10) -0.0001(13)
C5 0.040(2) 0.0368(15) 0.0295(11) 0.0070(9) -0.0039(10) 0.0037(13)
C6 0.0245(15) 0.0291(13) 0.0379(11) -0.0016(9) 0.0023(9) 0.0009(11)
C7 0.047(2) 0.044(2) 0.0271(11) 0.0071(10) 0.0029(11) 0.0055(14)
C8 0.053(2) 0.084(2) 0.063(2) 0.038(2) -0.013(2) 0.003(2)
C9 0.059(2) 0.047(2) 0.0471(14) 0.0176(12) 0.0088(13) 0.001(2)
C10 0.100(3) 0.040(2) 0.0290(12) 0.0001(11) -0.0128(14) -0.009(2)
C11 0.131(4) 0.060(2) 0.0324(13) -0.0040(13) 0.010(2) 0.000(2)
C12 0.109(4) 0.084(3) 0.053(2) 0.006(2) -0.042(2) -0.022(2)
C13 0.030(2) 0.0352(15) 0.0524(14) -0.0043(11) 0.0052(11) -0.0062(13)
C14 0.048(3) 0.035(2) 0.133(3) -0.012(2) 0.022(2) -0.001(2)
C15 0.062(3) 0.047(2) 0.060(2) 0.0113(14) 0.0002(15) -0.011(2)
N1 0.0317(14) 0.0333(12) 0.0355(10) -0.0040(8) 0.0007(8) 0.0029(10)
N2 0.037(2) 0.0316(12) 0.0350(10) -0.0014(8) 0.0024(8) -0.0008(10)
C16 0.051(2) 0.042(2) 0.055(2) -0.0070(12) -0.0052(13) 0.012(2)
C17 0.037(2) 0.051(2) 0.0418(13) -0.0091(12) -0.0001(11) -0.0024(14)
C18 0.031(2) 0.044(2) 0.0405(13) -0.0047(10) 0.0045(11) 0.0004(13)
C19 0.040(2) 0.0366(15) 0.0326(11) 0.0028(10) 0.0030(10) -0.0022(13)
C20 0.045(2) 0.040(2) 0.063(2) -0.0085(13) 0.0047(14) 0.0034(15)
C21 0.045(2) 0.043(2) 0.0421(13) 0.0031(11) -0.0026(12) -0.0090(13)

loop_
_atom_site_label
_atom_site_type_symbol
_atom_site_fract_x
_atom_site_fract_y
_atom_site_fract_z
_atom_site_U_iso_or_equiv
_atom_site_thermal_displace_type
_atom_site_occupancy
_atom_site_calc_flag
_atom_site_refinement_flags
_atom_site_disorder_group
Na1 Na -0.11027(11) 0.06662(5) 0.28355(3) 0.0337(3) Uani 1 d . .
S1 S 0.18661(8) 0.07218(4) 0.29484(2) 0.0435(2) Uani 1 d . .
C1 C 0.2270(3) 0.10980(12) 0.35596(8) 0.0296(6) Uani 1 d . .
C2 C 0.2525(3) 0.17887(12) 0.36029(7) 0.0295(5) Uani 1 d . .
C3 C 0.2807(3) 0.20632(12) 0.40904(8) 0.0339(6) Uani 1 d . .
H3A H 0.2966(3) 0.25288(12) 0.41169(8) 0.041 Uiso 1 calc R .
C4 C 0.2862(3) 0.16789(12) 0.45364(8) 0.0365(6) Uani 1 d . .
C5 C 0.2620(3) 0.09986(12) 0.44876(8) 0.0355(6) Uani 1 d . .
H5A H 0.2668(3) 0.07287(12) 0.47879(8) 0.043 Uiso 1 calc R .
C6 C 0.2307(3) 0.06944(11) 0.40127(8) 0.0305(5) Uani 1 d . .
C7 C 0.2452(3) 0.22482(13) 0.31332(8) 0.0394(7) Uani 1 d . .
H7A H 0.2697(3) 0.19753(13) 0.28228(8) 0.047 Uiso 1 calc R .
C8 C 0.0906(4) 0.2506(2) 0.30612(12) 0.0670(10) Uani 1 d . .
H8A H 0.0868(4) 0.2800(2) 0.27598(12) 0.101 Uiso 1 calc R .
H8B H 0.0611(4) 0.2754(2) 0.33691(12) 0.101 Uiso 1 calc R .
H8C H 0.0251(4) 0.2130(2) 0.30088(12) 0.101 Uiso 1 calc R .
C9 C 0.3510(4) 0.28322(13) 0.31503(10) 0.0510(8) Uani 1 d . .
H9A H 0.3399(4) 0.31020(13) 0.28380(10) 0.077 Uiso 1 calc R .
H9B H 0.4499(4) 0.26621(13) 0.31696(10) 0.077 Uiso 1 calc R .
H9C H 0.3309(4) 0.31066(13) 0.34544(10) 0.077 Uiso 1 calc R .
C10 C 0.3167(4) 0.19948(14) 0.50608(9) 0.0565(9) Uani 1 d . .
H10A H 0.3276(4) 0.24849(14) 0.50076(9) 0.068 Uiso 1 calc R .
C11 C 0.1900(5) 0.1884(2) 0.54365(10) 0.0743(12) Uani 1 d . .
H11A H 0.2124(5) 0.2091(2) 0.57692(10) 0.111 Uiso 1 calc R .
H11B H 0.1747(5) 0.1406(2) 0.54855(10) 0.111 Uiso 1 calc R .
H11C H 0.1024(5) 0.2085(2) 0.52937(10) 0.111 Uiso 1 calc R .
C12 C 0.4591(5) 0.1731(2) 0.52903(12) 0.0820(13) Uani 1 d . .
H12A H 0.4762(5) 0.1941(2) 0.56260(12) 0.123 Uiso 1 calc R .
H12B H 0.5389(5) 0.1837(2) 0.50566(12) 0.123 Uiso 1 calc R .
H12C H 0.4527(5) 0.1248(2) 0.53341(12) 0.123 Uiso 1 calc R .
C13 C 0.2011(3) -0.00527(12) 0.39895(10) 0.0391(6) Uani 1 d . .
H13A H 0.1278(3) -0.01236(12) 0.37122(10) 0.047 Uiso 1 calc R .
C14 C 0.3372(4) -0.04304(15) 0.3826(2) 0.0718(11) Uani 1 d . .
H14A H 0.3759(4) -0.02334(15) 0.3509(2) 0.108 Uiso 1 calc R .
H14B H 0.3130(4) -0.08982(15) 0.3764(2) 0.108 Uiso 1 calc R .
H14C H 0.4096(4) -0.04013(15) 0.4100(2) 0.108 Uiso 1 calc R .
C15 C 0.1390(4) -0.03531(14) 0.44836(11) 0.0562(9) Uani 1 d . .
H15A H 0.1235(4) -0.08311(14) 0.44344(11) 0.084 Uiso 1 calc R .
H15B H 0.0469(4) -0.01377(14) 0.45647(11) 0.084 Uiso 1 calc R .
H15C H 0.2068(4) -0.02829(14) 0.47686(11) 0.084 Uiso 1 calc R .
N1 N -0.2390(2) 0.10736(10) 0.36129(7) 0.0335(5) Uani 1 d . .
N2 N -0.2216(2) -0.03711(10) 0.31973(7) 0.0346(5) Uani 1 d . .
C16 C -0.3290(3) 0.16559(13) 0.34763(10) 0.0491(8) Uani 1 d . .
H16A H -0.2665(3) 0.20295(13) 0.33809(10) 0.074 Uiso 1 calc R .
H16B H -0.3885(3) 0.17817(13) 0.37730(10) 0.074 Uiso 1 calc R .
H16C H -0.3915(3) 0.15423(13) 0.31844(10) 0.074 Uiso 1 calc R .
C17 C -0.1430(3) 0.12568(14) 0.40453(9) 0.0431(7) Uani 1 d . .
H17A H -0.0815(3) 0.16301(14) 0.39417(9) 0.065 Uiso 1 calc R .
H17B H -0.0825(3) 0.08749(14) 0.41370(9) 0.065 Uiso 1 calc R .
H17C H -0.2013(3) 0.13869(14) 0.43440(9) 0.065 Uiso 1 calc R .
C18 C -0.3330(3) 0.05141(12) 0.37558(9) 0.0387(6) Uani 1 d . .
H18A H -0.4176(3) 0.05088(12) 0.35228(9) 0.046 Uiso 1 calc R .
H18B H -0.3687(3) 0.05846(12) 0.41114(9) 0.046 Uiso 1 calc R .
C19 C -0.2578(3) -0.01614(12) 0.37283(8) 0.0365(6) Uani 1 d . .
H19A H -0.1679(3) -0.01417(12) 0.39343(8) 0.044 Uiso 1 calc R .
H19B H -0.3212(3) -0.05013(12) 0.38863(8) 0.044 Uiso 1 calc R .
C20 C -0.1220(4) -0.09410(13) 0.32061(11) 0.0493(7) Uani 1 d . .
H20A H -0.0991(4) -0.10740(13) 0.28518(11) 0.074 Uiso 1 calc R .
H20C H -0.1674(4) -0.13141(13) 0.33872(11) 0.074 Uiso 1 calc R .
H20D H -0.0330(4) -0.08144(13) 0.33853(11) 0.074 Uiso 1 calc R .
C21 C -0.3529(3) -0.05804(13) 0.29152(9) 0.0435(7) Uani 1 d . .
H21C H -0.4215(3) -0.02098(13) 0.29029(9) 0.065 Uiso 1 calc R .
H21D H -0.3972(3) -0.09590(13) 0.30929(9) 0.065 Uiso 1 calc R .
H21A H -0.3268(3) -0.07110(13) 0.25632(9) 0.065 Uiso 1 calc R .

loop_
_atom_type_symbol
_atom_type_description
_atom_type_scat_dispersion_real
_atom_type_scat_dispersion_imag
_atom_type_scat_source
C C 0.0033 0.0016 'International Tables Vol C Tables 4.2.6.8 and 6.1.1.4'
H H 0.0000 0.0000 'International Tables Vol C Tables 4.2.6.8 and 6.1.1.4'
N N 0.0061 0.0033 'International Tables Vol C Tables 4.2.6.8 and 6.1.1.4'
Na Na 0.0362 0.0249 'International Tables Vol C Tables 4.2.6.8 and 6.1.1.4'
S S 0.1246 0.1234 'International Tables Vol C Tables 4.2.6.8 and 6.1.1.4'

loop_
_geom_angle_atom_site_label_1
_geom_angle_atom_site_label_2
_geom_angle_atom_site_label_3
_geom_angle
_geom_angle_site_symmetry_1
_geom_angle_site_symmetry_3
_geom_angle_publ_flag
N1 Na1 N2 76.86(7) . . ?
N1 Na1 S1 112.26(6) . . ?
N2 Na1 S1 113.76(6) . . ?
N1 Na1 S1 104.79(6) . 6_556 ?
N2 Na1 S1 91.61(6) . 6_556 ?
S1 Na1 S1 138.64(3) . 6_556 ?
C1 S1 Na1 108.51(8) . . ?
C1 S1 Na1 121.48(9) . 6_656 ?
Na1 S1 Na1 126.57(3) . 6_656 ?
C2 C1 C6 119.3(2) . . ?
C2 C1 S1 121.3(2) . . ?
C6 C1 S1 119.5(2) . . ?
C3 C2 C1 119.3(2) . . ?
C3 C2 C7 119.2(2) . . ?
C1 C2 C7 121.5(2) . . ?
C4 C3 C2 122.5(2) . . ?
C3 C4 C5 117.7(2) . . ?
C3 C4 C10 121.1(2) . . ?
C5 C4 C10 121.3(2) . . ?
C4 C5 C6 122.7(2) . . ?
C5 C6 C1 118.6(2) . . ?
C5 C6 C13 120.0(2) . . ?
C1 C6 C13 121.4(2) . . ?
C2 C7 C9 114.3(2) . . ?
C2 C7 C8 110.0(2) . . ?
C9 C7 C8 110.0(2) . . ?
C4 C10 C12 111.1(3) . . ?
C4 C10 C11 111.2(3) . . ?
C12 C10 C11 111.0(3) . . ?
C15 C13 C6 115.0(2) . . ?
C15 C13 C14 110.3(2) . . ?
C6 C13 C14 110.5(2) . . ?
C18 N1 C17 110.9(2) . . ?
C18 N1 C16 109.4(2) . . ?
C17 N1 C16 108.9(2) . . ?
C18 N1 Na1 103.72(13) . . ?
C17 N1 Na1 114.1(2) . . ?
C16 N1 Na1 109.73(14) . . ?
C20 N2 C19 110.5(2) . . ?
C20 N2 C21 107.6(2) . . ?
C19 N2 C21 110.8(2) . . ?
C20 N2 Na1 113.2(2) . . ?
C19 N2 Na1 101.79(14) . . ?
C21 N2 Na1 112.94(14) . . ?
N1 C18 C19 113.5(2) . . ?
N2 C19 C18 113.6(2) . . ?

loop_
_geom_bond_atom_site_label_1
_geom_bond_atom_site_label_2
_geom_bond_distance
_geom_bond_site_symmetry_2
_geom_bond_publ_flag
Na1 N1 2.481(2) . ?
Na1 N2 2.509(2) . ?
Na1 S1 2.7699(12) . ?
Na1 S1 2.7727(11) 6_556 ?
S1 C1 1.795(2) . ?
S1 Na1 2.7726(11) 6_656 ?
C1 C2 1.413(3) . ?
C1 C6 1.428(3) . ?
C2 C3 1.404(3) . ?
C2 C7 1.530(3) . ?
C3 C4 1.391(3) . ?
C4 C5 1.392(3) . ?
C4 C10 1.527(3) . ?
C5 C6 1.405(3) . ?
C6 C13 1.528(3) . ?
C7 C9 1.530(4) . ?
C7 C8 1.536(4) . ?
C10 C12 1.542(5) . ?
C10 C11 1.542(5) . ?
C13 C15 1.529(4) . ?
C13 C14 1.532(4) . ?
N1 C18 1.470(3) . ?
N1 C17 1.478(3) . ?
N1 C16 1.480(3) . ?
N2 C20 1.472(3) . ?
N2 C19 1.478(3) . ?
N2 C21 1.480(3) . ?
C18 C19 1.528(3) . ?

loop_
_cod_changelog_entry_id
_cod_changelog_entry_author
_cod_changelog_entry_date
_cod_changelog_entry_text
1 'Vaitkus, Antanas' 2024-11-17T23:38:10+02:00
;
 Replaced the '&G' character sequence with the backslash character ('\')
 in the '_diffrn_measurement_method' data value.
;
